data_4089595
loop_
_publ_author_name
'Courtemanche, Marc-Andr\'e'
'Larouche, J\'er\'emie'
'L\'egar\'e, Marc-Andr\'e'
'Bi, Wenhua'
'Maron, Laurent'
'Fontaine, Fr\'ed\'eric-Georges'

_publ_section_title
;
 A Tris(triphenylphosphine)aluminum Ambiphilic Precatalyst for the
 Reduction of Carbon Dioxide with Catecholborane
;
_journal_issue 22
_journal_name_full Organometallics
_journal_page_first 6804
_journal_paper_doi 10.1021/om400645s
_journal_volume 32
_journal_year 2013
_chemical_formula_moiety '4(C24 H30 Al B3 O12), C7 H7'
_chemical_formula_sum 'C103 H127 Al4 B12 O48'
_chemical_formula_weight 2370.69
_space_group_IT_number 2
_space_group_name_Hall '-P 1'
_space_group_name_H-M_alt 'P -1'
_symmetry_cell_setting triclinic
_symmetry_space_group_name_Hall '-P 1'
_symmetry_space_group_name_H-M 'P -1'
_atom_sites_solution_hydrogens geom
_atom_sites_solution_primary direct
_atom_sites_solution_secondary difmap
_audit_creation_method SHELXL-97
_cell_angle_alpha 95.1040(10)
_cell_angle_beta 96.6310(10)
_cell_angle_gamma 90.8690(10)
_cell_formula_units_Z 1
_cell_length_a 12.49960(10)
_cell_length_b 13.9779(2)
_cell_length_c 16.8699(2)
_cell_measurement_reflns_used 9913
_cell_measurement_temperature 150(2)
_cell_measurement_theta_max 26.3
_cell_measurement_theta_min 2.8
_cell_volume 2915.19(6)
_computing_cell_refinement 'SMART APEX II'
_computing_data_collection 'SMART APEX II  (Bruker, 2007)'
_computing_data_reduction 'SAINT+ (Bruker, 2007)'
_computing_molecular_graphics 'SHELXTL (Bruker, 2007)'
_computing_publication_material SHELXTL
_computing_structure_refinement 'SHELXL-97 (Sheldrick, 2008)'
_computing_structure_solution 'SHELXS-97 (Sheldrick, 2008)'
_diffrn_ambient_temperature 150(2)
_diffrn_measured_fraction_theta_full 0.997
_diffrn_measured_fraction_theta_max 0.997
_diffrn_measurement_device_type 'Bruker APEX II CCD area detector'
_diffrn_measurement_method 'phi and omega scans'
_diffrn_radiation_monochromator graphite
_diffrn_radiation_source 'fine-focus sealed tube'
_diffrn_radiation_type MoK\a
_diffrn_radiation_wavelength 0.71073
_diffrn_reflns_av_R_equivalents 0.0366
_diffrn_reflns_av_sigmaI/netI 0.0380
_diffrn_reflns_limit_h_max 15
_diffrn_reflns_limit_h_min -15
_diffrn_reflns_limit_k_max 17
_diffrn_reflns_limit_k_min -17
_diffrn_reflns_limit_l_max 20
_diffrn_reflns_limit_l_min -21
_diffrn_reflns_number 46769
_diffrn_reflns_theta_full 26.38
_diffrn_reflns_theta_max 26.38
_diffrn_reflns_theta_min 1.46
_exptl_absorpt_coefficient_mu 0.131
_exptl_absorpt_correction_T_max 0.9519
_exptl_absorpt_correction_T_min 0.9470
_exptl_absorpt_correction_type multi-scan
_exptl_absorpt_process_details 'SADABS (Sheldrick, 1996)'
_exptl_crystal_colour colorless
_exptl_crystal_density_diffrn 1.350
_exptl_crystal_density_method 'not measured'
_exptl_crystal_description block
_exptl_crystal_F_000 1241
_exptl_crystal_size_max 0.42
_exptl_crystal_size_mid 0.40
_exptl_crystal_size_min 0.38
_refine_diff_density_max 0.384
_refine_diff_density_min -0.303
_refine_diff_density_rms 0.045
_refine_ls_extinction_method none
_refine_ls_goodness_of_fit_ref 1.038
_refine_ls_hydrogen_treatment mixed
_refine_ls_matrix_type full
_refine_ls_number_parameters 770
_refine_ls_number_reflns 11901
_refine_ls_number_restraints 0
_refine_ls_restrained_S_all 1.038
_refine_ls_R_factor_all 0.0615
_refine_ls_R_factor_gt 0.0431
_refine_ls_shift/su_max 0.004
_refine_ls_shift/su_mean 0.000
_refine_ls_structure_factor_coef Fsqd
_refine_ls_weighting_details 'calc w=1/[\s^2^(Fo^2^)+(0.0511P)^2^+0.9985P] where P=(Fo^2^+2Fc^2^)/3'
_refine_ls_weighting_scheme calc
_refine_ls_wR_factor_gt 0.1049
_refine_ls_wR_factor_ref 0.1151
_reflns_number_gt 8946
_reflns_number_total 11901
_reflns_threshold_expression >2sigma(I)
_cod_data_source_file om400645s_si_002.cif
_cod_data_source_block II
_cod_database_code 4089595

loop_
_symmetry_equiv_pos_as_xyz
'x, y, z'
'-x, -y, -z'

loop_
_atom_site_label
_atom_site_type_symbol
_atom_site_fract_x
_atom_site_fract_y
_atom_site_fract_z
_atom_site_U_iso_or_equiv
_atom_site_adp_type
_atom_site_occupancy
_atom_site_symmetry_multiplicity
_atom_site_calc_flag
_atom_site_refinement_flags
Al1 Al -0.59671(4) 0.50050(4) 0.25661(3) 0.02740(14) Uani 1 1 d .
Al2 Al -0.08529(4) 0.03288(4) 0.22503(3) 0.02572(13) Uani 1 1 d .
O1 O -0.51365(10) 0.49259(9) 0.17176(8) 0.0312(3) Uani 1 1 d .
O2 O -0.57324(10) 0.37057(9) 0.22490(7) 0.0274(3) Uani 1 1 d .
O3 O -0.72514(10) 0.51932(10) 0.19302(7) 0.0325(3) Uani 1 1 d .
O4 O -0.71255(10) 0.47967(10) 0.31434(8) 0.0340(3) Uani 1 1 d .
O5 O -0.56713(11) 0.62975(9) 0.29323(8) 0.0345(3) Uani 1 1 d .
O6 O -0.48538(10) 0.50938(9) 0.34171(8) 0.0325(3) Uani 1 1 d .
O7 O -0.41197(10) 0.34618(9) 0.15145(7) 0.0312(3) Uani 1 1 d .
O8 O -0.58193(10) 0.35234(10) 0.07835(8) 0.0324(3) Uani 1 1 d .
O9 O -0.88170(10) 0.42957(9) 0.22720(8) 0.0354(3) Uani 1 1 d .
O10 O -0.85803(10) 0.59150(9) 0.27560(8) 0.0334(3) Uani 1 1 d .
O11 O -0.50151(10) 0.64950(10) 0.43833(8) 0.0339(3) Uani 1 1 d .
O12 O -0.37656(11) 0.65989(10) 0.34622(8) 0.0365(3) Uani 1 1 d .
O13 O 0.00407(10) 0.14056(9) 0.22020(7) 0.0282(3) Uani 1 1 d .
O14 O -0.07287(10) 0.04951(9) 0.11756(7) 0.0288(3) Uani 1 1 d .
O15 O -0.20726(10) -0.04867(9) 0.20439(8) 0.0316(3) Uani 1 1 d .
O16 O -0.20751(10) 0.10402(9) 0.23899(8) 0.0323(3) Uani 1 1 d .
O17 O -0.04727(10) 0.01621(9) 0.33300(7) 0.0294(3) Uani 1 1 d .
O18 O 0.01941(10) -0.06091(9) 0.23471(7) 0.0295(3) Uani 1 1 d .
O19 O 0.09468(10) 0.13863(9) 0.09807(7) 0.0298(3) Uani 1 1 d .
O20 O -0.06603(10) 0.22149(9) 0.10069(7) 0.0292(3) Uani 1 1 d .
O21 O -0.36284(10) 0.03977(10) 0.14645(8) 0.0346(3) Uani 1 1 d .
O22 O -0.35552(11) 0.00810(11) 0.28045(8) 0.0381(3) Uani 1 1 d .
O23 O 0.01541(10) -0.14784(9) 0.35504(8) 0.0313(3) Uani 1 1 d .
O24 O 0.14348(10) -0.02341(9) 0.35940(8) 0.0315(3) Uani 1 1 d .
C52 C 0.0223(6) 0.3435(5) 0.4150(4) 0.080(2) Uani 0.50 1 d P
H52A H -0.0487 0.3118 0.4013 0.120 Uiso 0.50 1 calc PR
H52B H 0.0711 0.3007 0.4439 0.120 Uiso 0.50 1 calc PR
H52C H 0.0514 0.3582 0.3659 0.120 Uiso 0.50 1 calc PR
C1 C -0.4600(2) 0.55659(16) 0.12727(14) 0.0470(6) Uani 1 1 d .
H1A H -0.3907 0.5300 0.1158 0.070 Uiso 1 1 calc R
H1B H -0.4476 0.6190 0.1586 0.070 Uiso 1 1 calc R
H1C H -0.5047 0.5647 0.0768 0.070 Uiso 1 1 calc R
C2 C -0.63329(18) 0.28278(15) 0.22817(13) 0.0400(5) Uani 1 1 d .
H2A H -0.6922 0.2763 0.1842 0.060 Uiso 1 1 calc R
H2B H -0.6630 0.2841 0.2795 0.060 Uiso 1 1 calc R
H2C H -0.5856 0.2282 0.2230 0.060 Uiso 1 1 calc R
C3 C -0.76203(18) 0.53274(19) 0.11144(13) 0.0495(6) Uani 1 1 d .
H3A H -0.8242 0.4897 0.0928 0.074 Uiso 1 1 calc R
H3B H -0.7040 0.5182 0.0781 0.074 Uiso 1 1 calc R
H3C H -0.7832 0.5995 0.1074 0.074 Uiso 1 1 calc R
C4 C -0.72526(19) 0.48464(19) 0.39825(12) 0.0482(6) Uani 1 1 d .
H4A H -0.7852 0.5263 0.4090 0.072 Uiso 1 1 calc R
H4B H -0.6588 0.5109 0.4297 0.072 Uiso 1 1 calc R
H4C H -0.7404 0.4201 0.4132 0.072 Uiso 1 1 calc R
C5 C -0.62000(19) 0.72004(15) 0.28768(14) 0.0426(5) Uani 1 1 d .
H5A H -0.6622 0.7321 0.3329 0.064 Uiso 1 1 calc R
H5B H -0.6680 0.7177 0.2373 0.064 Uiso 1 1 calc R
H5C H -0.5658 0.7718 0.2891 0.064 Uiso 1 1 calc R
C6 C -0.40364(18) 0.44859(16) 0.37385(14) 0.0452(6) Uani 1 1 d .
H6A H -0.3327 0.4793 0.3735 0.068 Uiso 1 1 calc R
H6B H -0.4075 0.3868 0.3411 0.068 Uiso 1 1 calc R
H6C H -0.4147 0.4380 0.4290 0.068 Uiso 1 1 calc R
C7 C 0.09426(17) 0.18734(16) 0.26957(13) 0.0422(5) Uani 1 1 d .
H7A H 0.1608 0.1563 0.2570 0.063 Uiso 1 1 calc R
H7B H 0.0857 0.1826 0.3261 0.063 Uiso 1 1 calc R
H7C H 0.0979 0.2552 0.2593 0.063 Uiso 1 1 calc R
C8 C -0.14383(17) 0.02699(15) 0.04454(11) 0.0351(5) Uani 1 1 d .
H8A H -0.2087 0.0652 0.0460 0.053 Uiso 1 1 calc R
H8B H -0.1640 -0.0415 0.0392 0.053 Uiso 1 1 calc R
H8C H -0.1070 0.0419 -0.0013 0.053 Uiso 1 1 calc R
C9 C -0.22856(18) -0.14819(15) 0.21005(14) 0.0421(5) Uani 1 1 d .
H9A H -0.2337 -0.1591 0.2661 0.063 Uiso 1 1 calc R
H9B H -0.1699 -0.1859 0.1905 0.063 Uiso 1 1 calc R
H9C H -0.2966 -0.1679 0.1775 0.063 Uiso 1 1 calc R
C10 C -0.23636(18) 0.20114(15) 0.25941(13) 0.0404(5) Uani 1 1 d .
H10A H -0.2945 0.2193 0.2199 0.061 Uiso 1 1 calc R
H10B H -0.1735 0.2440 0.2595 0.061 Uiso 1 1 calc R
H10C H -0.2608 0.2065 0.3127 0.061 Uiso 1 1 calc R
C11 C -0.09154(19) 0.04024(18) 0.40624(12) 0.0455(6) Uani 1 1 d .
H11A H -0.1036 -0.0185 0.4320 0.068 Uiso 1 1 calc R
H11B H -0.1602 0.0722 0.3950 0.068 Uiso 1 1 calc R
H11C H -0.0412 0.0835 0.4420 0.068 Uiso 1 1 calc R
C12 C 0.07311(17) -0.12668(16) 0.18333(12) 0.0385(5) Uani 1 1 d .
H12A H 0.1482 -0.1051 0.1841 0.058 Uiso 1 1 calc R
H12B H 0.0368 -0.1290 0.1285 0.058 Uiso 1 1 calc R
H12C H 0.0710 -0.1909 0.2023 0.058 Uiso 1 1 calc R
C13 C -0.41360(16) 0.29569(14) 0.07728(11) 0.0306(4) Uani 1 1 d .
C14 C -0.33014(18) 0.25016(16) 0.04475(13) 0.0419(5) Uani 1 1 d .
H14 H -0.2598 0.2506 0.0729 0.050 Uiso 1 1 calc R
C15 C -0.3543(2) 0.20292(17) -0.03229(14) 0.0500(6) Uani 1 1 d .
H15 H -0.2985 0.1711 -0.0571 0.060 Uiso 1 1 calc R
C16 C -0.4563(2) 0.20127(15) -0.07287(13) 0.0448(6) Uani 1 1 d .
H16 H -0.4701 0.1670 -0.1244 0.054 Uiso 1 1 calc R
C17 C -0.53949(18) 0.24921(14) -0.03939(12) 0.0370(5) Uani 1 1 d .
H17 H -0.6101 0.2486 -0.0672 0.044 Uiso 1 1 calc R
C18 C -0.51566(16) 0.29727(13) 0.03523(11) 0.0295(4) Uani 1 1 d .
C19 C -0.97994(15) 0.47218(14) 0.22880(11) 0.0294(4) Uani 1 1 d .
C20 C -1.08052(16) 0.43146(15) 0.20593(12) 0.0341(5) Uani 1 1 d .
H20 H -1.0897 0.3661 0.1850 0.041 Uiso 1 1 calc R
C21 C -1.16890(16) 0.48987(15) 0.21470(12) 0.0371(5) Uani 1 1 d .
H21 H -1.2397 0.4638 0.1999 0.044 Uiso 1 1 calc R
C22 C -1.15472(16) 0.58515(15) 0.24462(12) 0.0351(5) Uani 1 1 d .
H22 H -1.2161 0.6233 0.2502 0.042 Uiso 1 1 calc R
C23 C -1.05211(15) 0.62637(14) 0.26685(11) 0.0299(4) Uani 1 1 d .
H23 H -1.0423 0.6919 0.2870 0.036 Uiso 1 1 calc R
C24 C -0.96624(15) 0.56826(13) 0.25835(11) 0.0278(4) Uani 1 1 d .
C25 C -0.41779(15) 0.71126(14) 0.46984(11) 0.0295(4) Uani 1 1 d .
C26 C -0.40318(16) 0.76176(15) 0.54405(12) 0.0354(5) Uani 1 1 d .
H26 H -0.4538 0.7568 0.5815 0.043 Uiso 1 1 calc R
C27 C -0.31096(18) 0.82052(16) 0.56216(13) 0.0428(5) Uani 1 1 d .
H27 H -0.2986 0.8570 0.6128 0.051 Uiso 1 1 calc R
C28 C -0.23748(18) 0.82662(16) 0.50795(14) 0.0448(6) Uani 1 1 d .
H28 H -0.1754 0.8673 0.5220 0.054 Uiso 1 1 calc R
C29 C -0.25189(17) 0.77452(16) 0.43272(13) 0.0408(5) Uani 1 1 d .
H29 H -0.2008 0.7783 0.3955 0.049 Uiso 1 1 calc R
C30 C -0.34379(16) 0.71741(14) 0.41531(11) 0.0321(4) Uani 1 1 d .
C31 C 0.09374(15) 0.21371(13) 0.05040(11) 0.0277(4) Uani 1 1 d .
C32 C 0.17338(16) 0.24159(15) 0.00718(12) 0.0342(5) Uani 1 1 d .
H32 H 0.2398 0.2094 0.0079 0.041 Uiso 1 1 calc R
C33 C 0.15179(18) 0.31992(15) -0.03812(12) 0.0395(5) Uani 1 1 d .
H33 H 0.2046 0.3409 -0.0694 0.047 Uiso 1 1 calc R
C34 C 0.05589(18) 0.36708(15) -0.03837(12) 0.0388(5) Uani 1 1 d .
H34 H 0.0434 0.4195 -0.0701 0.047 Uiso 1 1 calc R
C35 C -0.02335(17) 0.33893(14) 0.00744(12) 0.0344(5) Uani 1 1 d .
H35 H -0.0892 0.3718 0.0082 0.041 Uiso 1 1 calc R
C36 C -0.00206(15) 0.26196(14) 0.05117(11) 0.0279(4) Uani 1 1 d .
C37 C -0.46484(15) 0.03526(14) 0.16833(12) 0.0323(4) Uani 1 1 d .
C38 C -0.56115(17) 0.04654(15) 0.12151(14) 0.0407(5) Uani 1 1 d .
H38 H -0.5638 0.0611 0.0674 0.049 Uiso 1 1 calc R
C39 C -0.65461(17) 0.03527(16) 0.15856(17) 0.0492(6) Uani 1 1 d .
H39 H -0.7229 0.0423 0.1288 0.059 Uiso 1 1 calc R
C40 C -0.65004(18) 0.01426(17) 0.23684(17) 0.0524(7) Uani 1 1 d .
H40 H -0.7152 0.0066 0.2598 0.063 Uiso 1 1 calc R
C41 C -0.55222(18) 0.00384(16) 0.28341(15) 0.0471(6) Uani 1 1 d .
H41 H -0.5491 -0.0106 0.3376 0.057 Uiso 1 1 calc R
C42 C -0.46073(16) 0.01537(14) 0.24749(12) 0.0347(5) Uani 1 1 d .
C43 C 0.10811(16) -0.16763(14) 0.40361(11) 0.0304(4) Uani 1 1 d .
C44 C 0.12897(19) -0.24695(15) 0.44411(12) 0.0418(5) Uani 1 1 d .
H44 H 0.0781 -0.2988 0.4406 0.050 Uiso 1 1 calc R
C45 C 0.2287(2) -0.24818(18) 0.49088(13) 0.0523(7) Uani 1 1 d .
H45 H 0.2462 -0.3022 0.5199 0.063 Uiso 1 1 calc R
C46 C 0.3015(2) -0.1735(2) 0.49580(14) 0.0522(7) Uani 1 1 d .
H46 H 0.3679 -0.1761 0.5291 0.063 Uiso 1 1 calc R
C47 C 0.28070(17) -0.09358(17) 0.45318(12) 0.0403(5) Uani 1 1 d .
H47 H 0.3317 -0.0420 0.4561 0.048 Uiso 1 1 calc R
C48 C 0.18283(15) -0.09297(14) 0.40677(11) 0.0305(4) Uani 1 1 d .
C49 C 0.0785(3) 0.4446(4) 0.5286(3) 0.1094(17) Uani 1 1 d .
H49 H 0.1338 0.4030 0.5466 0.131 Uiso 1 1 calc R
C50 C 0.0141(4) 0.4166(4) 0.4567(3) 0.1063(14) Uani 1 1 d .
C51 C -0.0668(4) 0.4749(5) 0.4276(3) 0.1181(18) Uani 1 1 d .
H51 H -0.1113 0.4576 0.3788 0.142 Uiso 1 1 calc R
B1 B -0.51786(17) 0.38623(15) 0.15317(13) 0.0277(5) Uani 1 1 d .
B2 B -0.80187(18) 0.50520(17) 0.25276(14) 0.0328(5) Uani 1 1 d .
B3 B -0.47854(18) 0.61610(16) 0.35814(13) 0.0312(5) Uani 1 1 d .
B4 B -0.00721(17) 0.14127(16) 0.13129(12) 0.0273(5) Uani 1 1 d .
B5 B -0.29079(18) 0.02525(17) 0.21737(14) 0.0318(5) Uani 1 1 d .
B6 B 0.03672(17) -0.05730(16) 0.32428(13) 0.0278(5) Uani 1 1 d .

loop_
_atom_site_aniso_label
_atom_site_aniso_U_11
_atom_site_aniso_U_22
_atom_site_aniso_U_33
_atom_site_aniso_U_23
_atom_site_aniso_U_13
_atom_site_aniso_U_12
Al1 0.0276(3) 0.0256(3) 0.0265(3) -0.0033(2) -0.0028(2) 0.0029(2)
Al2 0.0256(3) 0.0254(3) 0.0257(3) 0.0006(2) 0.0024(2) 0.0021(2)
O1 0.0345(7) 0.0236(7) 0.0356(7) 0.0015(6) 0.0058(6) -0.0006(6)
O2 0.0293(7) 0.0236(7) 0.0285(7) -0.0018(5) 0.0029(5) -0.0019(5)
O3 0.0283(7) 0.0407(8) 0.0263(7) -0.0010(6) -0.0035(5) 0.0048(6)
O4 0.0319(7) 0.0404(8) 0.0283(7) -0.0004(6) -0.0002(6) 0.0074(6)
O5 0.0393(8) 0.0257(7) 0.0343(7) -0.0056(6) -0.0084(6) 0.0079(6)
O6 0.0307(7) 0.0270(7) 0.0355(7) -0.0033(6) -0.0095(6) 0.0046(6)
O7 0.0274(7) 0.0329(8) 0.0310(7) -0.0047(6) -0.0005(5) 0.0033(6)
O8 0.0285(7) 0.0366(8) 0.0300(7) -0.0039(6) -0.0006(6) 0.0026(6)
O9 0.0306(7) 0.0274(8) 0.0453(8) -0.0069(6) -0.0002(6) 0.0046(6)
O10 0.0250(7) 0.0287(8) 0.0433(8) -0.0072(6) -0.0010(6) 0.0006(6)
O11 0.0301(7) 0.0359(8) 0.0325(7) -0.0071(6) -0.0008(6) -0.0039(6)
O12 0.0372(8) 0.0375(8) 0.0321(7) -0.0085(6) 0.0029(6) -0.0038(6)
O13 0.0275(7) 0.0296(7) 0.0257(6) -0.0013(5) -0.0004(5) -0.0032(5)
O14 0.0331(7) 0.0270(7) 0.0246(6) -0.0006(5) -0.0011(5) -0.0028(6)
O15 0.0278(7) 0.0259(7) 0.0410(8) 0.0041(6) 0.0028(6) 0.0006(6)
O16 0.0276(7) 0.0272(7) 0.0418(8) 0.0008(6) 0.0033(6) 0.0040(6)
O17 0.0334(7) 0.0314(8) 0.0241(6) 0.0015(5) 0.0061(5) 0.0094(6)
O18 0.0308(7) 0.0320(8) 0.0250(6) -0.0033(5) 0.0038(5) 0.0081(6)
O19 0.0301(7) 0.0290(7) 0.0318(7) 0.0061(5) 0.0061(5) 0.0060(6)
O20 0.0273(7) 0.0267(7) 0.0342(7) 0.0036(6) 0.0044(6) 0.0026(6)
O21 0.0266(7) 0.0432(9) 0.0348(7) 0.0068(6) 0.0042(6) 0.0019(6)
O22 0.0327(8) 0.0484(9) 0.0342(8) 0.0070(6) 0.0056(6) 0.0005(7)
O23 0.0319(7) 0.0270(7) 0.0337(7) 0.0030(6) -0.0012(6) -0.0006(6)
O24 0.0294(7) 0.0298(8) 0.0341(7) 0.0025(6) -0.0013(6) -0.0015(6)
C52 0.116(6) 0.067(4) 0.057(4) -0.001(3) 0.017(4) -0.017(4)
C1 0.0625(15) 0.0348(13) 0.0461(13) 0.0095(10) 0.0131(11) -0.0074(11)
C2 0.0489(13) 0.0284(11) 0.0427(12) -0.0008(9) 0.0097(10) -0.0114(10)
C3 0.0422(13) 0.0713(17) 0.0324(11) 0.0046(11) -0.0084(10) 0.0107(12)
C4 0.0465(14) 0.0691(17) 0.0301(11) 0.0047(11) 0.0077(10) 0.0079(12)
C5 0.0523(14) 0.0253(11) 0.0474(13) -0.0029(9) -0.0029(10) 0.0095(10)
C6 0.0407(13) 0.0384(13) 0.0512(13) 0.0011(10) -0.0162(10) 0.0101(10)
C7 0.0425(13) 0.0434(13) 0.0367(11) 0.0017(9) -0.0094(9) -0.0136(10)
C8 0.0422(12) 0.0356(12) 0.0248(10) -0.0032(8) -0.0029(8) -0.0033(9)
C9 0.0425(13) 0.0297(12) 0.0521(13) 0.0007(10) 0.0008(10) -0.0062(10)
C10 0.0448(13) 0.0288(12) 0.0495(13) 0.0025(9) 0.0130(10) 0.0112(10)
C11 0.0556(14) 0.0554(15) 0.0279(11) 0.0021(10) 0.0136(10) 0.0224(12)
C12 0.0398(12) 0.0403(13) 0.0355(11) -0.0051(9) 0.0104(9) 0.0106(10)
C13 0.0367(11) 0.0255(10) 0.0292(10) -0.0002(8) 0.0044(8) 0.0013(8)
C14 0.0416(13) 0.0421(13) 0.0429(12) 0.0025(10) 0.0078(10) 0.0134(10)
C15 0.0641(16) 0.0441(14) 0.0443(13) 0.0001(11) 0.0179(12) 0.0184(12)
C16 0.0731(17) 0.0311(12) 0.0301(11) -0.0007(9) 0.0081(11) 0.0031(11)
C17 0.0507(13) 0.0292(11) 0.0298(10) 0.0006(8) 0.0014(9) -0.0071(10)
C18 0.0340(11) 0.0248(10) 0.0298(10) 0.0031(8) 0.0041(8) -0.0009(8)
C19 0.0298(10) 0.0264(10) 0.0307(10) -0.0028(8) 0.0029(8) 0.0028(8)
C20 0.0365(11) 0.0274(11) 0.0367(11) -0.0038(8) 0.0028(9) -0.0066(9)
C21 0.0291(11) 0.0397(13) 0.0414(12) -0.0011(9) 0.0043(9) -0.0055(9)
C22 0.0279(10) 0.0392(12) 0.0380(11) 0.0003(9) 0.0043(8) 0.0053(9)
C23 0.0324(11) 0.0248(10) 0.0314(10) -0.0019(8) 0.0025(8) 0.0014(8)
C24 0.0260(10) 0.0270(10) 0.0288(10) -0.0015(8) -0.0002(8) -0.0024(8)
C25 0.0272(10) 0.0261(10) 0.0327(10) -0.0016(8) -0.0043(8) 0.0016(8)
C26 0.0369(11) 0.0360(12) 0.0309(10) -0.0030(8) -0.0027(9) 0.0052(9)
C27 0.0495(14) 0.0361(13) 0.0366(12) -0.0085(9) -0.0126(10) 0.0012(10)
C28 0.0420(13) 0.0360(13) 0.0510(14) -0.0017(10) -0.0108(11) -0.0097(10)
C29 0.0365(12) 0.0400(13) 0.0450(12) 0.0036(10) 0.0015(9) -0.0065(10)
C30 0.0363(11) 0.0270(11) 0.0304(10) -0.0034(8) -0.0027(8) 0.0001(9)
C31 0.0313(10) 0.0255(10) 0.0257(9) 0.0014(7) 0.0013(8) 0.0002(8)
C32 0.0333(11) 0.0356(12) 0.0342(11) 0.0009(9) 0.0075(8) 0.0003(9)
C33 0.0464(13) 0.0386(13) 0.0343(11) 0.0030(9) 0.0096(9) -0.0092(10)
C34 0.0534(14) 0.0301(12) 0.0321(11) 0.0058(9) -0.0006(10) -0.0020(10)
C35 0.0375(11) 0.0317(11) 0.0328(10) 0.0038(8) -0.0023(9) 0.0046(9)
C36 0.0284(10) 0.0284(10) 0.0254(9) -0.0010(8) 0.0003(8) -0.0005(8)
C37 0.0267(10) 0.0255(11) 0.0439(12) -0.0040(8) 0.0061(9) 0.0003(8)
C38 0.0355(12) 0.0297(12) 0.0526(13) -0.0062(10) -0.0056(10) 0.0040(9)
C39 0.0240(11) 0.0335(13) 0.0838(19) -0.0176(12) -0.0029(11) 0.0021(9)
C40 0.0307(13) 0.0420(14) 0.0833(19) -0.0160(13) 0.0191(12) -0.0072(10)
C41 0.0443(14) 0.0401(13) 0.0589(15) -0.0039(11) 0.0217(11) -0.0051(10)
C42 0.0284(11) 0.0306(11) 0.0446(12) -0.0011(9) 0.0065(9) -0.0002(9)
C43 0.0362(11) 0.0288(11) 0.0246(9) -0.0027(8) 0.0005(8) 0.0082(9)
C44 0.0643(15) 0.0270(11) 0.0334(11) 0.0006(9) 0.0038(10) 0.0105(10)
C45 0.0741(18) 0.0444(15) 0.0377(12) 0.0045(10) -0.0011(12) 0.0334(14)
C46 0.0451(14) 0.0674(18) 0.0404(13) -0.0061(12) -0.0062(10) 0.0297(13)
C47 0.0300(11) 0.0517(14) 0.0372(11) -0.0062(10) 0.0015(9) 0.0095(10)
C48 0.0313(10) 0.0323(11) 0.0278(10) -0.0022(8) 0.0051(8) 0.0097(9)
C49 0.071(2) 0.186(5) 0.083(3) 0.085(3) 0.008(2) -0.012(3)
C50 0.100(3) 0.142(4) 0.087(3) 0.050(3) 0.030(2) -0.035(3)
C51 0.078(3) 0.199(6) 0.088(3) 0.080(4) 0.011(2) -0.029(3)
B1 0.0284(11) 0.0245(11) 0.0291(11) -0.0006(9) 0.0013(9) 0.0008(9)
B2 0.0293(12) 0.0316(13) 0.0346(12) -0.0047(9) -0.0025(9) 0.0030(10)
B3 0.0328(12) 0.0266(12) 0.0314(11) -0.0049(9) -0.0023(9) 0.0021(9)
B4 0.0286(11) 0.0269(12) 0.0263(11) 0.0003(8) 0.0040(9) 0.0031(9)
B5 0.0274(12) 0.0342(13) 0.0341(12) 0.0045(10) 0.0036(9) 0.0002(10)
B6 0.0272(11) 0.0274(12) 0.0279(11) -0.0002(9) 0.0021(9) 0.0026(9)

loop_
_atom_type_symbol
_atom_type_description
_atom_type_scat_dispersion_real
_atom_type_scat_dispersion_imag
_atom_type_scat_source
C C 0.0033 0.0016 'International Tables Vol C Tables 4.2.6.8 and 6.1.1.4'
H H 0.0000 0.0000 'International Tables Vol C Tables 4.2.6.8 and 6.1.1.4'
B B 0.0013 0.0007 'International Tables Vol C Tables 4.2.6.8 and 6.1.1.4'
O O 0.0106 0.0060 'International Tables Vol C Tables 4.2.6.8 and 6.1.1.4'
Al Al 0.0645 0.0514 'International Tables Vol C Tables 4.2.6.8 and 6.1.1.4'

loop_
_geom_angle_atom_site_label_1
_geom_angle_atom_site_label_2
_geom_angle_atom_site_label_3
_geom_angle
_geom_angle_site_symmetry_1
O1 Al1 O3 94.66(6) .
O1 Al1 O4 159.10(7) .
O3 Al1 O4 70.65(6) .
O1 Al1 O5 98.34(6) .
O3 Al1 O5 96.92(6) .
O4 Al1 O5 98.16(7) .
O1 Al1 O6 98.84(6) .
O3 Al1 O6 162.51(7) .
O4 Al1 O6 98.77(6) .
O5 Al1 O6 70.22(6) .
O1 Al1 O2 70.38(6) .
O3 Al1 O2 100.59(6) .
O4 Al1 O2 97.08(6) .
O5 Al1 O2 159.80(6) .
O6 Al1 O2 94.42(6) .
O16 Al2 O17 96.44(6) .
O16 Al2 O15 70.81(6) .
O17 Al2 O15 99.46(6) .
O16 Al2 O18 161.82(7) .
O17 Al2 O18 70.39(6) .
O15 Al2 O18 98.35(6) .
O16 Al2 O14 99.89(6) .
O17 Al2 O14 160.60(6) .
O15 Al2 O14 95.77(6) .
O18 Al2 O14 95.62(6) .
O16 Al2 O13 94.60(6) .
O17 Al2 O13 97.42(6) .
O15 Al2 O13 158.76(6) .
O18 Al2 O13 99.40(6) .
O14 Al2 O13 70.98(6) .
C1 O1 B1 123.38(16) .
C1 O1 Al1 137.89(13) .
B1 O1 Al1 98.68(11) .
C2 O2 B1 120.29(14) .
C2 O2 Al1 133.56(12) .
B1 O2 Al1 97.55(11) .
C3 O3 B2 121.66(15) .
C3 O3 Al1 139.08(13) .
B2 O3 Al1 98.94(11) .
C4 O4 B2 121.84(15) .
C4 O4 Al1 134.21(13) .
B2 O4 Al1 98.14(12) .
C5 O5 B3 121.68(15) .
C5 O5 Al1 137.44(12) .
B3 O5 Al1 98.66(11) .
C6 O6 B3 122.37(15) .
C6 O6 Al1 136.95(12) .
B3 O6 Al1 98.59(11) .
C13 O7 B1 105.87(14) .
C18 O8 B1 106.18(14) .
C19 O9 B2 105.80(15) .
C24 O10 B2 105.85(14) .
C25 O11 B3 105.89(15) .
C30 O12 B3 106.03(15) .
C7 O13 B4 121.12(15) .
C7 O13 Al2 136.07(12) .
B4 O13 Al2 97.73(10) .
C8 O14 B4 120.92(14) .
C8 O14 Al2 132.98(12) .
B4 O14 Al2 97.57(10) .
C9 O15 B5 121.56(15) .
C9 O15 Al2 135.25(12) .
B5 O15 Al2 98.08(11) .
C10 O16 B5 121.71(15) .
C10 O16 Al2 139.59(12) .
B5 O16 Al2 98.66(11) .
C11 O17 B6 123.18(15) .
C11 O17 Al2 136.35(12) .
B6 O17 Al2 98.95(10) .
C12 O18 B6 123.19(15) .
C12 O18 Al2 138.32(12) .
B6 O18 Al2 98.41(10) .
C31 O19 B4 105.81(14) .
C36 O20 B4 106.24(14) .
C37 O21 B5 106.02(15) .
C42 O22 B5 105.55(15) .
C43 O23 B6 105.93(14) .
C48 O24 B6 105.91(15) .
C50 C52 H52A 109.5 .
C50 C52 H52B 109.5 .
H52A C52 H52B 109.5 .
C50 C52 H52C 109.5 .
H52A C52 H52C 109.5 .
H52B C52 H52C 109.5 .
O1 C1 H1A 109.5 .
O1 C1 H1B 109.5 .
H1A C1 H1B 109.5 .
O1 C1 H1C 109.5 .
H1A C1 H1C 109.5 .
H1B C1 H1C 109.5 .
O2 C2 H2A 109.5 .
O2 C2 H2B 109.5 .
H2A C2 H2B 109.5 .
O2 C2 H2C 109.5 .
H2A C2 H2C 109.5 .
H2B C2 H2C 109.5 .
O3 C3 H3A 109.5 .
O3 C3 H3B 109.5 .
H3A C3 H3B 109.5 .
O3 C3 H3C 109.5 .
H3A C3 H3C 109.5 .
H3B C3 H3C 109.5 .
O4 C4 H4A 109.5 .
O4 C4 H4B 109.5 .
H4A C4 H4B 109.5 .
O4 C4 H4C 109.5 .
H4A C4 H4C 109.5 .
H4B C4 H4C 109.5 .
O5 C5 H5A 109.5 .
O5 C5 H5B 109.5 .
H5A C5 H5B 109.5 .
O5 C5 H5C 109.5 .
H5A C5 H5C 109.5 .
H5B C5 H5C 109.5 .
O6 C6 H6A 109.5 .
O6 C6 H6B 109.5 .
H6A C6 H6B 109.5 .
O6 C6 H6C 109.5 .
H6A C6 H6C 109.5 .
H6B C6 H6C 109.5 .
O13 C7 H7A 109.5 .
O13 C7 H7B 109.5 .
H7A C7 H7B 109.5 .
O13 C7 H7C 109.5 .
H7A C7 H7C 109.5 .
H7B C7 H7C 109.5 .
O14 C8 H8A 109.5 .
O14 C8 H8B 109.5 .
H8A C8 H8B 109.5 .
O14 C8 H8C 109.5 .
H8A C8 H8C 109.5 .
H8B C8 H8C 109.5 .
O15 C9 H9A 109.5 .
O15 C9 H9B 109.5 .
H9A C9 H9B 109.5 .
O15 C9 H9C 109.5 .
H9A C9 H9C 109.5 .
H9B C9 H9C 109.5 .
O16 C10 H10A 109.5 .
O16 C10 H10B 109.5 .
H10A C10 H10B 109.5 .
O16 C10 H10C 109.5 .
H10A C10 H10C 109.5 .
H10B C10 H10C 109.5 .
O17 C11 H11A 109.5 .
O17 C11 H11B 109.5 .
H11A C11 H11B 109.5 .
O17 C11 H11C 109.5 .
H11A C11 H11C 109.5 .
H11B C11 H11C 109.5 .
O18 C12 H12A 109.5 .
O18 C12 H12B 109.5 .
H12A C12 H12B 109.5 .
O18 C12 H12C 109.5 .
H12A C12 H12C 109.5 .
H12B C12 H12C 109.5 .
C14 C13 O7 128.17(18) .
C14 C13 C18 121.76(18) .
O7 C13 C18 110.06(16) .
C13 C14 C15 116.5(2) .
C13 C14 H14 121.8 .
C15 C14 H14 121.8 .
C16 C15 C14 121.9(2) .
C16 C15 H15 119.0 .
C14 C15 H15 119.0 .
C15 C16 C17 120.8(2) .
C15 C16 H16 119.6 .
C17 C16 H16 119.6 .
C18 C17 C16 117.5(2) .
C18 C17 H17 121.3 .
C16 C17 H17 121.3 .
O8 C18 C17 128.11(18) .
O8 C18 C13 110.35(16) .
C17 C18 C13 121.53(19) .
C20 C19 O9 128.21(17) .
C20 C19 C24 121.38(18) .
O9 C19 C24 110.41(16) .
C19 C20 C21 117.37(18) .
C19 C20 H20 121.3 .
C21 C20 H20 121.3 .
C22 C21 C20 120.94(18) .
C22 C21 H21 119.5 .
C20 C21 H21 119.5 .
C21 C22 C23 121.36(19) .
C21 C22 H22 119.3 .
C23 C22 H22 119.3 .
C24 C23 C22 117.12(18) .
C24 C23 H23 121.4 .
C22 C23 H23 121.4 .
C23 C24 O10 128.30(17) .
C23 C24 C19 121.82(17) .
O10 C24 C19 109.87(16) .
C26 C25 O11 127.99(18) .
C26 C25 C30 121.68(18) .
O11 C25 C30 110.33(16) .
C25 C26 C27 117.2(2) .
C25 C26 H26 121.4 .
C27 C26 H26 121.4 .
C28 C27 C26 121.10(19) .
C28 C27 H27 119.5 .
C26 C27 H27 119.5 .
C27 C28 C29 121.7(2) .
C27 C28 H28 119.2 .
C29 C28 H28 119.2 .
C30 C29 C28 116.6(2) .
C30 C29 H29 121.7 .
C28 C29 H29 121.7 .
O12 C30 C29 127.97(19) .
O12 C30 C25 110.32(16) .
C29 C30 C25 121.71(18) .
C32 C31 O19 127.71(17) .
C32 C31 C36 121.82(18) .
O19 C31 C36 110.47(16) .
C31 C32 C33 116.67(19) .
C31 C32 H32 121.7 .
C33 C32 H32 121.7 .
C34 C33 C32 121.56(19) .
C34 C33 H33 119.2 .
C32 C33 H33 119.2 .
C33 C34 C35 120.93(19) .
C33 C34 H34 119.5 .
C35 C34 H34 119.5 .
C36 C35 C34 117.22(19) .
C36 C35 H35 121.4 .
C34 C35 H35 121.4 .
C35 C36 O20 128.15(17) .
C35 C36 C31 121.77(18) .
O20 C36 C31 110.08(16) .
O21 C37 C38 127.85(19) .
O21 C37 C42 110.09(17) .
C38 C37 C42 122.05(19) .
C37 C38 C39 116.0(2) .
C37 C38 H38 122.0 .
C39 C38 H38 122.0 .
C40 C39 C38 121.6(2) .
C40 C39 H39 119.2 .
C38 C39 H39 119.2 .
C39 C40 C41 121.6(2) .
C39 C40 H40 119.2 .
C41 C40 H40 119.2 .
C42 C41 C40 116.9(2) .
C42 C41 H41 121.6 .
C40 C41 H41 121.6 .
C41 C42 O22 127.8(2) .
C41 C42 C37 121.8(2) .
O22 C42 C37 110.40(17) .
C44 C43 C48 121.92(19) .
C44 C43 O23 128.19(19) .
C48 C43 O23 109.90(16) .
C43 C44 C45 116.8(2) .
C43 C44 H44 121.6 .
C45 C44 H44 121.6 .
C46 C45 C44 121.4(2) .
C46 C45 H45 119.3 .
C44 C45 H45 119.3 .
C45 C46 C47 121.6(2) .
C45 C46 H46 119.2 .
C47 C46 H46 119.2 .
C48 C47 C46 116.8(2) .
C48 C47 H47 121.6 .
C46 C47 H47 121.6 .
O24 C48 C47 128.07(19) .
O24 C48 C43 110.50(16) .
C47 C48 C43 121.43(19) .
C51 C49 C50 123.5(5) 2_566
C51 C49 H49 118.2 2_566
C50 C49 H49 118.2 .
C52 C50 C51 114.2(6) .
C52 C50 C49 125.4(7) .
C51 C50 C49 120.4(5) .
C49 C51 C50 116.1(5) 2_566
C49 C51 H51 122.0 2_566
C50 C51 H51 122.0 .
O7 B1 O8 107.42(15) .
O7 B1 O1 112.61(16) .
O8 B1 O1 114.78(16) .
O7 B1 O2 116.32(16) .
O8 B1 O2 112.80(16) .
O1 B1 O2 92.65(14) .
O9 B2 O10 107.86(16) .
O9 B2 O3 113.76(16) .
O10 B2 O3 113.48(17) .
O9 B2 O4 114.84(17) .
O10 B2 O4 114.45(16) .
O3 B2 O4 92.04(14) .
O12 B3 O11 107.41(15) .
O12 B3 O5 113.74(17) .
O11 B3 O5 114.71(17) .
O12 B3 O6 114.89(17) .
O11 B3 O6 113.29(17) .
O5 B3 O6 92.52(14) .
O19 B4 O20 107.38(15) .
O19 B4 O13 113.66(15) .
O20 B4 O13 114.76(16) .
O19 B4 O14 115.30(16) .
O20 B4 O14 112.17(15) .
O13 B4 O14 93.36(14) .
O22 B5 O21 107.89(16) .
O22 B5 O16 114.39(17) .
O21 B5 O16 113.09(17) .
O22 B5 O15 114.40(17) .
O21 B5 O15 114.26(17) .
O16 B5 O15 92.41(14) .
O23 B6 O24 107.72(15) .
O23 B6 O17 115.46(16) .
O24 B6 O17 113.19(16) .
O23 B6 O18 113.70(16) .
O24 B6 O18 114.22(16) .
O17 B6 O18 92.19(13) .

loop_
_geom_bond_atom_site_label_1
_geom_bond_atom_site_label_2
_geom_bond_distance
_geom_bond_site_symmetry_2
Al1 O1 1.8593(14) .
Al1 O3 1.8606(13) .
Al1 O4 1.8691(15) .
Al1 O5 1.8737(14) .
Al1 O6 1.8747(13) .
Al1 O2 1.8842(13) .
Al2 O16 1.8617(14) .
Al2 O17 1.8646(13) .
Al2 O15 1.8705(14) .
Al2 O18 1.8706(13) .
Al2 O14 1.8719(13) .
Al2 O13 1.8739(13) .
O1 C1 1.425(2) .
O1 B1 1.491(2) .
O2 C2 1.437(2) .
O2 B1 1.492(2) .
O3 C3 1.430(2) .
O3 B2 1.492(3) .
O4 C4 1.438(2) .
O4 B2 1.504(3) .
O5 C5 1.439(2) .
O5 B3 1.492(2) .
O6 C6 1.428(2) .
O6 B3 1.492(3) .
O7 C13 1.379(2) .
O7 B1 1.447(2) .
O8 C18 1.366(2) .
O8 B1 1.452(2) .
O9 C19 1.375(2) .
O9 B2 1.445(3) .
O10 C24 1.378(2) .
O10 B2 1.450(3) .
O11 C25 1.373(2) .
O11 B3 1.453(3) .
O12 C30 1.373(2) .
O12 B3 1.448(3) .
O13 C7 1.434(2) .
O13 B4 1.491(2) .
O14 C8 1.440(2) .
O14 B4 1.498(2) .
O15 C9 1.426(2) .
O15 B5 1.500(3) .
O16 C10 1.432(2) .
O16 B5 1.495(3) .
O17 C11 1.427(2) .
O17 B6 1.490(2) .
O18 C12 1.435(2) .
O18 B6 1.498(2) .
O19 C31 1.377(2) .
O19 B4 1.449(2) .
O20 C36 1.372(2) .
O20 B4 1.451(2) .
O21 C37 1.370(2) .
O21 B5 1.443(3) .
O22 C42 1.376(2) .
O22 B5 1.443(3) .
O23 C43 1.386(2) .
O23 B6 1.442(3) .
O24 C48 1.374(2) .
O24 B6 1.451(2) .
C52 C50 1.201(7) .
C52 H52A 0.9800 .
C52 H52B 0.9800 .
C52 H52C 0.9800 .
C1 H1A 0.9800 .
C1 H1B 0.9800 .
C1 H1C 0.9800 .
C2 H2A 0.9800 .
C2 H2B 0.9800 .
C2 H2C 0.9800 .
C3 H3A 0.9800 .
C3 H3B 0.9800 .
C3 H3C 0.9800 .
C4 H4A 0.9800 .
C4 H4B 0.9800 .
C4 H4C 0.9800 .
C5 H5A 0.9800 .
C5 H5B 0.9800 .
C5 H5C 0.9800 .
C6 H6A 0.9800 .
C6 H6B 0.9800 .
C6 H6C 0.9800 .
C7 H7A 0.9800 .
C7 H7B 0.9800 .
C7 H7C 0.9800 .
C8 H8A 0.9800 .
C8 H8B 0.9800 .
C8 H8C 0.9800 .
C9 H9A 0.9800 .
C9 H9B 0.9800 .
C9 H9C 0.9800 .
C10 H10A 0.9800 .
C10 H10B 0.9800 .
C10 H10C 0.9800 .
C11 H11A 0.9800 .
C11 H11B 0.9800 .
C11 H11C 0.9800 .
C12 H12A 0.9800 .
C12 H12B 0.9800 .
C12 H12C 0.9800 .
C13 C14 1.373(3) .
C13 C18 1.388(3) .
C14 C15 1.402(3) .
C14 H14 0.9500 .
C15 C16 1.374(3) .
C15 H15 0.9500 .
C16 C17 1.393(3) .
C16 H16 0.9500 .
C17 C18 1.372(3) .
C17 H17 0.9500 .
C19 C20 1.371(3) .
C19 C24 1.391(3) .
C20 C21 1.397(3) .
C20 H20 0.9500 .
C21 C22 1.383(3) .
C21 H21 0.9500 .
C22 C23 1.395(3) .
C22 H22 0.9500 .
C23 C24 1.369(3) .
C23 H23 0.9500 .
C25 C26 1.373(3) .
C25 C30 1.385(3) .
C26 C27 1.394(3) .
C26 H26 0.9500 .
C27 C28 1.376(3) .
C27 H27 0.9500 .
C28 C29 1.397(3) .
C28 H28 0.9500 .
C29 C30 1.377(3) .
C29 H29 0.9500 .
C31 C32 1.371(3) .
C31 C36 1.384(3) .
C32 C33 1.402(3) .
C32 H32 0.9500 .
C33 C34 1.376(3) .
C33 H33 0.9500 .
C34 C35 1.397(3) .
C34 H34 0.9500 .
C35 C36 1.370(3) .
C35 H35 0.9500 .
C37 C38 1.381(3) .
C37 C42 1.383(3) .
C38 C39 1.400(3) .
C38 H38 0.9500 .
C39 C40 1.373(4) .
C39 H39 0.9500 .
C40 C41 1.392(3) .
C40 H40 0.9500 .
C41 C42 1.368(3) .
C41 H41 0.9500 .
C43 C44 1.366(3) .
C43 C48 1.383(3) .
C44 C45 1.398(3) .
C44 H44 0.9500 .
C45 C46 1.364(4) .
C45 H45 0.9500 .
C46 C47 1.393(3) .
C46 H46 0.9500 .
C47 C48 1.375(3) .
C47 H47 0.9500 .
C49 C51 1.310(6) 2_566
C49 C50 1.398(6) .
C49 H49 0.9500 .
C50 C51 1.382(6) .
C51 C49 1.310(6) 2_566
C51 H51 0.9500 .

loop_
_geom_torsion_atom_site_label_1
_geom_torsion_atom_site_label_2
_geom_torsion_atom_site_label_3
_geom_torsion_atom_site_label_4
_geom_torsion
_geom_torsion_site_symmetry_1
_geom_torsion_site_symmetry_4
O3 Al1 O1 C1 83.9(2) . .
O4 Al1 O1 C1 127.9(2) . .
O5 Al1 O1 C1 -13.9(2) . .
O6 Al1 O1 C1 -85.0(2) . .
O2 Al1 O1 C1 -176.6(2) . .
O3 Al1 O1 B1 -93.60(11) . .
O4 Al1 O1 B1 -49.5(2) . .
O5 Al1 O1 B1 168.69(11) . .
O6 Al1 O1 B1 97.56(11) . .
O2 Al1 O1 B1 6.00(10) . .
O1 Al1 O2 C2 -151.87(17) . .
O3 Al1 O2 C2 -60.65(17) . .
O4 Al1 O2 C2 10.89(17) . .
O5 Al1 O2 C2 149.7(2) . .
O6 Al1 O2 C2 110.31(16) . .
O1 Al1 O2 B1 -5.97(10) . .
O3 Al1 O2 B1 85.24(11) . .
O4 Al1 O2 B1 156.79(10) . .
O5 Al1 O2 B1 -64.4(2) . .
O6 Al1 O2 B1 -103.80(11) . .
O1 Al1 O3 C3 -4.9(2) . .
O4 Al1 O3 C3 -169.7(2) . .
O5 Al1 O3 C3 94.1(2) . .
O6 Al1 O3 C3 135.6(3) . .
O2 Al1 O3 C3 -75.8(2) . .
O1 Al1 O3 B2 168.19(11) . .
O4 Al1 O3 B2 3.44(11) . .
O5 Al1 O3 B2 -92.81(12) . .
O6 Al1 O3 B2 -51.3(3) . .
O2 Al1 O3 B2 97.30(11) . .
O1 Al1 O4 C4 157.4(2) . .
O3 Al1 O4 C4 -155.4(2) . .
O5 Al1 O4 C4 -60.84(19) . .
O6 Al1 O4 C4 10.3(2) . .
O2 Al1 O4 C4 105.87(19) . .
O1 Al1 O4 B2 -50.7(2) . .
O3 Al1 O4 B2 -3.41(11) . .
O5 Al1 O4 B2 91.11(11) . .
O6 Al1 O4 B2 162.21(11) . .
O2 Al1 O4 B2 -102.18(11) . .
O1 Al1 O5 C5 101.8(2) . .
O3 Al1 O5 C5 6.0(2) . .
O4 Al1 O5 C5 -65.4(2) . .
O6 Al1 O5 C5 -161.8(2) . .
O2 Al1 O5 C5 156.0(2) . .
O1 Al1 O5 B3 -96.19(12) . .
O3 Al1 O5 B3 168.04(12) . .
O4 Al1 O5 B3 96.69(12) . .
O6 Al1 O5 B3 0.26(11) . .
O2 Al1 O5 B3 -42.0(2) . .
O1 Al1 O6 C6 -67.2(2) . .
O3 Al1 O6 C6 152.7(2) . .
O4 Al1 O6 C6 101.4(2) . .
O5 Al1 O6 C6 -163.0(2) . .
O2 Al1 O6 C6 3.6(2) . .
O1 Al1 O6 B3 95.48(12) . .
O3 Al1 O6 B3 -44.6(3) . .
O4 Al1 O6 B3 -95.83(12) . .
O5 Al1 O6 B3 -0.26(11) . .
O2 Al1 O6 B3 166.29(11) . .
O16 Al2 O13 C7 112.11(18) . .
O17 Al2 O13 C7 14.99(19) . .
O15 Al2 O13 C7 157.4(2) . .
O18 Al2 O13 C7 -56.26(19) . .
O14 Al2 O13 C7 -149.01(19) . .
O16 Al2 O13 B4 -94.69(11) . .
O17 Al2 O13 B4 168.20(10) . .
O15 Al2 O13 B4 -49.4(2) . .
O18 Al2 O13 B4 96.95(11) . .
O14 Al2 O13 B4 4.20(10) . .
O16 Al2 O14 C8 -59.04(17) . .
O17 Al2 O14 C8 154.07(19) . .
O15 Al2 O14 C8 12.43(17) . .
O18 Al2 O14 C8 111.44(16) . .
O13 Al2 O14 C8 -150.53(17) . .
O16 Al2 O14 B4 87.31(11) . .
O17 Al2 O14 B4 -59.6(2) . .
O15 Al2 O14 B4 158.78(11) . .
O18 Al2 O14 B4 -102.21(11) . .
O13 Al2 O14 B4 -4.18(10) . .
O16 Al2 O15 C9 -151.92(19) . .
O17 Al2 O15 C9 -58.35(19) . .
O18 Al2 O15 C9 13.02(19) . .
O14 Al2 O15 C9 109.59(18) . .
O13 Al2 O15 C9 159.47(19) . .
O16 Al2 O15 B5 1.46(11) . .
O17 Al2 O15 B5 95.04(11) . .
O18 Al2 O15 B5 166.41(11) . .
O14 Al2 O15 B5 -97.02(11) . .
O13 Al2 O15 B5 -47.1(2) . .
O17 Al2 O16 C10 83.3(2) . .
O15 Al2 O16 C10 -178.9(2) . .
O18 Al2 O16 C10 125.7(2) . .
O14 Al2 O16 C10 -86.18(19) . .
O13 Al2 O16 C10 -14.7(2) . .
O17 Al2 O16 B5 -99.28(11) . .
O15 Al2 O16 B5 -1.47(11) . .
O18 Al2 O16 B5 -56.9(2) . .
O14 Al2 O16 B5 91.24(11) . .
O13 Al2 O16 B5 162.71(11) . .
O16 Al2 O17 C11 3.4(2) . .
O15 Al2 O17 C11 -68.1(2) . .
O18 Al2 O17 C11 -163.7(2) . .
O14 Al2 O17 C11 150.6(2) . .
O13 Al2 O17 C11 98.9(2) . .
O16 Al2 O17 B6 168.79(11) . .
O15 Al2 O17 B6 97.25(11) . .
O18 Al2 O17 B6 1.69(10) . .
O14 Al2 O17 B6 -44.0(2) . .
O13 Al2 O17 B6 -95.70(11) . .
O16 Al2 O18 C12 129.9(2) . .
O17 Al2 O18 C12 175.2(2) . .
O15 Al2 O18 C12 78.04(19) . .
O14 Al2 O18 C12 -18.65(19) . .
O13 Al2 O18 C12 -90.25(19) . .
O16 Al2 O18 B6 -47.0(2) . .
O17 Al2 O18 B6 -1.68(10) . .
O15 Al2 O18 B6 -98.80(11) . .
O14 Al2 O18 B6 164.51(11) . .
O13 Al2 O18 B6 92.91(11) . .
B1 O7 C13 C14 175.2(2) . .
B1 O7 C13 C18 -3.6(2) . .
O7 C13 C14 C15 179.43(19) . .
C18 C13 C14 C15 -1.8(3) . .
C13 C14 C15 C16 -0.7(3) . .
C14 C15 C16 C17 1.8(4) . .
C15 C16 C17 C18 -0.3(3) . .
B1 O8 C18 C17 179.7(2) . .
B1 O8 C18 C13 -1.1(2) . .
C16 C17 C18 O8 176.91(18) . .
C16 C17 C18 C13 -2.2(3) . .
C14 C13 C18 O8 -175.88(18) . .
O7 C13 C18 O8 3.1(2) . .
C14 C13 C18 C17 3.4(3) . .
O7 C13 C18 C17 -177.68(17) . .
B2 O9 C19 C20 176.5(2) . .
B2 O9 C19 C24 -3.6(2) . .
O9 C19 C20 C21 178.87(18) . .
C24 C19 C20 C21 -1.0(3) . .
C19 C20 C21 C22 0.6(3) . .
C20 C21 C22 C23 0.2(3) . .
C21 C22 C23 C24 -0.5(3) . .
C22 C23 C24 O10 179.78(18) . .
C22 C23 C24 C19 0.1(3) . .
B2 O10 C24 C23 -177.80(19) . .
B2 O10 C24 C19 1.9(2) . .
C20 C19 C24 C23 0.7(3) . .
O9 C19 C24 C23 -179.18(17) . .
C20 C19 C24 O10 -179.03(17) . .
O9 C19 C24 O10 1.0(2) . .
B3 O11 C25 C26 179.5(2) . .
B3 O11 C25 C30 -0.9(2) . .
O11 C25 C26 C27 -179.82(19) . .
C30 C25 C26 C27 0.6(3) . .
C25 C26 C27 C28 -0.6(3) . .
C26 C27 C28 C29 0.0(3) . .
C27 C28 C29 C30 0.5(3) . .
B3 O12 C30 C29 -179.5(2) . .
B3 O12 C30 C25 0.8(2) . .
C28 C29 C30 O12 179.8(2) . .
C28 C29 C30 C25 -0.5(3) . .
C26 C25 C30 O12 179.65(18) . .
O11 C25 C30 O12 0.0(2) . .
C26 C25 C30 C29 -0.1(3) . .
O11 C25 C30 C29 -179.69(18) . .
B4 O19 C31 C32 178.85(19) . .
B4 O19 C31 C36 -0.6(2) . .
O19 C31 C32 C33 178.86(18) . .
C36 C31 C32 C33 -1.7(3) . .
C31 C32 C33 C34 0.7(3) . .
C32 C33 C34 C35 0.6(3) . .
C33 C34 C35 C36 -1.0(3) . .
C34 C35 C36 O20 179.53(18) . .
C34 C35 C36 C31 0.0(3) . .
B4 O20 C36 C35 179.04(19) . .
B4 O20 C36 C31 -1.42(19) . .
C32 C31 C36 C35 1.4(3) . .
O19 C31 C36 C35 -179.10(17) . .
C32 C31 C36 O20 -178.18(17) . .
O19 C31 C36 O20 1.3(2) . .
B5 O21 C37 C38 178.8(2) . .
B5 O21 C37 C42 -2.2(2) . .
O21 C37 C38 C39 178.02(19) . .
C42 C37 C38 C39 -0.9(3) . .
C37 C38 C39 C40 0.0(3) . .
C38 C39 C40 C41 0.5(3) . .
C39 C40 C41 C42 -0.1(3) . .
C40 C41 C42 O22 -179.5(2) . .
C40 C41 C42 C37 -0.8(3) . .
B5 O22 C42 C41 179.2(2) . .
B5 O22 C42 C37 0.3(2) . .
O21 C37 C42 C41 -177.77(19) . .
C38 C37 C42 C41 1.3(3) . .
O21 C37 C42 O22 1.2(2) . .
C38 C37 C42 O22 -179.71(18) . .
B6 O23 C43 C44 -177.5(2) . .
B6 O23 C43 C48 2.3(2) . .
C48 C43 C44 C45 1.7(3) . .
O23 C43 C44 C45 -178.48(18) . .
C43 C44 C45 C46 0.1(3) . .
C44 C45 C46 C47 -1.4(4) . .
C45 C46 C47 C48 0.8(3) . .
B6 O24 C48 C47 -179.35(19) . .
B6 O24 C48 C43 0.0(2) . .
C46 C47 C48 O24 -179.82(18) . .
C46 C47 C48 C43 0.9(3) . .
C44 C43 C48 O24 178.40(17) . .
O23 C43 C48 O24 -1.5(2) . .
C44 C43 C48 C47 -2.2(3) . .
O23 C43 C48 C47 177.89(17) . .
C51 C49 C50 C52 -180.0(5) 2_566 .
C51 C49 C50 C51 0.5(7) 2_566 .
C52 C50 C51 C49 180.0(5) . 2_566
C49 C50 C51 C49 -0.4(6) . 2_566
C13 O7 B1 O8 2.90(19) . .
C13 O7 B1 O1 -124.44(16) . .
C13 O7 B1 O2 130.37(16) . .
C18 O8 B1 O7 -1.1(2) . .
C18 O8 B1 O1 124.93(17) . .
C18 O8 B1 O2 -130.63(16) . .
C1 O1 B1 O7 54.9(2) . .
Al1 O1 B1 O7 -127.15(14) . .
C1 O1 B1 O8 -68.4(2) . .
Al1 O1 B1 O8 109.51(15) . .
C1 O1 B1 O2 174.90(16) . .
Al1 O1 B1 O2 -7.14(12) . .
C2 O2 B1 O7 -84.2(2) . .
Al1 O2 B1 O7 123.92(15) . .
C2 O2 B1 O8 40.6(2) . .
Al1 O2 B1 O8 -111.31(14) . .
C2 O2 B1 O1 158.96(15) . .
Al1 O2 B1 O1 7.03(12) . .
C19 O9 B2 O10 4.7(2) . .
C19 O9 B2 O3 -122.10(17) . .
C19 O9 B2 O4 133.62(17) . .
C24 O10 B2 O9 -4.1(2) . .
C24 O10 B2 O3 122.87(16) . .
C24 O10 B2 O4 -133.24(17) . .
C3 O3 B2 O9 52.3(3) . .
Al1 O3 B2 O9 -122.39(15) . .
C3 O3 B2 O10 -71.5(2) . .
Al1 O3 B2 O10 113.80(15) . .
C3 O3 B2 O4 170.67(17) . .
Al1 O3 B2 O4 -4.04(13) . .
C4 O4 B2 O9 -81.9(2) . .
Al1 O4 B2 O9 121.44(16) . .
C4 O4 B2 O10 43.6(3) . .
Al1 O4 B2 O10 -113.00(16) . .
C4 O4 B2 O3 160.63(17) . .
Al1 O4 B2 O3 4.01(13) . .
C30 O12 B3 O11 -1.4(2) . .
C30 O12 B3 O5 126.70(17) . .
C30 O12 B3 O6 -128.40(17) . .
C25 O11 B3 O12 1.4(2) . .
C25 O11 B3 O5 -126.13(17) . .
C25 O11 B3 O6 129.34(16) . .
C5 O5 B3 O12 -75.8(2) . .
Al1 O5 B3 O12 118.36(15) . .
C5 O5 B3 O11 48.4(3) . .
Al1 O5 B3 O11 -117.43(15) . .
C5 O5 B3 O6 165.51(17) . .
Al1 O5 B3 O6 -0.31(13) . .
C6 O6 B3 O12 48.7(2) . .
Al1 O6 B3 O12 -117.38(15) . .
C6 O6 B3 O11 -75.3(2) . .
Al1 O6 B3 O11 118.64(15) . .
C6 O6 B3 O5 166.42(17) . .
Al1 O6 B3 O5 0.31(13) . .
C31 O19 B4 O20 -0.26(19) . .
C31 O19 B4 O13 -128.30(16) . .
C31 O19 B4 O14 125.57(16) . .
C36 O20 B4 O19 1.03(19) . .
C36 O20 B4 O13 128.43(16) . .
C36 O20 B4 O14 -126.64(15) . .
C7 O13 B4 O19 34.1(2) . .
Al2 O13 B4 O19 -124.52(14) . .
C7 O13 B4 O20 -90.1(2) . .
Al2 O13 B4 O20 111.34(15) . .
C7 O13 B4 O14 153.60(16) . .
Al2 O13 B4 O14 -4.97(12) . .
C8 O14 B4 O19 -85.0(2) . .
Al2 O14 B4 O19 123.17(14) . .
C8 O14 B4 O20 38.3(2) . .
Al2 O14 B4 O20 -113.51(14) . .
C8 O14 B4 O13 156.78(15) . .
Al2 O14 B4 O13 4.98(12) . .
C42 O22 B5 O21 -1.7(2) . .
C42 O22 B5 O16 125.11(17) . .
C42 O22 B5 O15 -130.03(17) . .
C37 O21 B5 O22 2.4(2) . .
C37 O21 B5 O16 -125.17(17) . .
C37 O21 B5 O15 130.81(17) . .
C10 O16 B5 O22 -62.0(2) . .
Al2 O16 B5 O22 119.97(15) . .
C10 O16 B5 O21 62.1(2) . .
Al2 O16 B5 O21 -115.98(15) . .
C10 O16 B5 O15 179.77(15) . .
Al2 O16 B5 O15 1.74(13) . .
C9 O15 B5 O22 38.3(2) . .
Al2 O15 B5 O22 -119.95(15) . .
C9 O15 B5 O21 -86.7(2) . .
Al2 O15 B5 O21 114.99(15) . .
C9 O15 B5 O16 156.56(16) . .
Al2 O15 B5 O16 -1.72(12) . .
C43 O23 B6 O24 -2.31(19) . .
C43 O23 B6 O17 -129.90(16) . .
C43 O23 B6 O18 125.32(16) . .
C48 O24 B6 O23 1.45(19) . .
C48 O24 B6 O17 130.34(16) . .
C48 O24 B6 O18 -125.87(16) . .
C11 O17 B6 O23 48.4(2) . .
Al2 O17 B6 O23 -119.61(14) . .
C11 O17 B6 O24 -76.4(2) . .
Al2 O17 B6 O24 115.59(14) . .
C11 O17 B6 O18 165.99(17) . .
Al2 O17 B6 O18 -1.99(12) . .
C12 O18 B6 O23 -56.4(2) . .
Al2 O18 B6 O23 121.09(14) . .
C12 O18 B6 O24 67.8(2) . .
Al2 O18 B6 O24 -114.72(15) . .
C12 O18 B6 O17 -175.51(16) . .
Al2 O18 B6 O17 1.98(12) . .
